data_2233310
loop_
_publ_author_name
'Wang, Shen-Tang'
'Che, Guang-Bo'
'Liu, Chun-Bo'
'Wang, Xing'
'Liu, Ling'

_publ_section_title
;
 Bis(1,10-phenanthroline-5,6-dione-\k^2^<i>N</i>,<i>N</i>')silver(I)
 2-hydroxy-3,5-dinitrobenzoate
;
_journal_coeditor_code VN2025
_journal_issue 1
_journal_name_full 'Acta Crystallographica Section E'
_journal_page_first m76
_journal_paper_doi 10.1107/S1600536811053785
_journal_volume 68
_journal_year 2012
_chemical_formula_moiety 'C24 H12 Ag N4 O4, C7 H3 N2 O7'
_chemical_formula_sum 'C31 H15 Ag N6 O11'
_chemical_formula_weight 755.36
_space_group_IT_number 14
_symmetry_cell_setting monoclinic
_symmetry_space_group_name_Hall '-P 2ybc'
_symmetry_space_group_name_H-M 'P 1 21/c 1'
_atom_sites_solution_hydrogens geom
_atom_sites_solution_primary direct
_atom_sites_solution_secondary difmap
_audit_creation_method SHELXL-97
_cell_angle_alpha 90.00
_cell_angle_beta 103.91(3)
_cell_angle_gamma 90.00
_cell_formula_units_Z 4
_cell_length_a 11.757(2)
_cell_length_b 18.297(4)
_cell_length_c 13.223(3)
_cell_measurement_reflns_used 5197
_cell_measurement_temperature 173.5
_cell_measurement_theta_max 25.370
_cell_measurement_theta_min 3.17
_cell_volume 2761.1(11)
_computing_cell_refinement '<i>SAINT</i> (Bruker, 2007)'
_computing_data_collection '<i>SMART</i> (Bruker, 2007)'
_computing_data_reduction '<i>SAINT</i> (Bruker, 2007)'
_computing_molecular_graphics '<i>SHELXTL</i> (Sheldrick, 2008) and  <i>DIAMOND</i> (Brandenburg, 1999)'
_computing_publication_material '<i>SHELXTL</i> (Sheldrick, 2008)'
_computing_structure_refinement '<i>SHELXL-97</i> (Sheldrick, 2008)'
_computing_structure_solution '<i>SHELXS-97</i> (Sheldrick, 2008)'
_diffrn_ambient_temperature 173.5
_diffrn_measured_fraction_theta_full 0.990
_diffrn_measured_fraction_theta_max 0.990
_diffrn_measurement_device_type 'Oxford Diffraction Gemini R Ultra'
_diffrn_measurement_method '\w scans'
_diffrn_radiation_monochromator graphite
_diffrn_radiation_source 'fine-focus sealed tube'
_diffrn_radiation_type MoK\a
_diffrn_radiation_wavelength 0.71073
_diffrn_reflns_av_R_equivalents 0.0519
_diffrn_reflns_av_sigmaI/netI 0.0668
_diffrn_reflns_limit_h_max 11
_diffrn_reflns_limit_h_min -14
_diffrn_reflns_limit_k_max 22
_diffrn_reflns_limit_k_min -17
_diffrn_reflns_limit_l_max 13
_diffrn_reflns_limit_l_min -15
_diffrn_reflns_number 12726
_diffrn_reflns_theta_full 25.37
_diffrn_reflns_theta_max 25.37
_diffrn_reflns_theta_min 3.17
_diffrn_standards_interval_count 0
_diffrn_standards_interval_time 0
_diffrn_standards_number 0
_exptl_absorpt_coefficient_mu 0.811
_exptl_absorpt_correction_T_max 0.9100
_exptl_absorpt_correction_T_min 0.780
_exptl_absorpt_correction_type multi-scan
_exptl_absorpt_process_details '<i>SADABS</i> (Bruker, 2002)'
_exptl_crystal_colour yellow
_exptl_crystal_density_diffrn 1.817
_exptl_crystal_density_method 'not measured'
_exptl_crystal_description prism
_exptl_crystal_F_000 1512
_exptl_crystal_size_max 0.3
_exptl_crystal_size_mid 0.24
_exptl_crystal_size_min 0.2
_refine_diff_density_max 1.108
_refine_diff_density_min -0.719
_refine_ls_extinction_method none
_refine_ls_goodness_of_fit_ref 1.111
_refine_ls_hydrogen_treatment constr
_refine_ls_matrix_type full
_refine_ls_number_parameters 442
_refine_ls_number_reflns 5013
_refine_ls_number_restraints 22
_refine_ls_restrained_S_all 1.174
_refine_ls_R_factor_all 0.1065
_refine_ls_R_factor_gt 0.0829
_refine_ls_shift/su_max 0.000
_refine_ls_shift/su_mean 0.000
_refine_ls_structure_factor_coef Fsqd
_refine_ls_weighting_details 'calc w=1/[\s^2^(Fo^2^)+(0.0354P)^2^+13.4705P] where P=(Fo^2^+2Fc^2^)/3'
_refine_ls_weighting_scheme calc
_refine_ls_wR_factor_gt 0.1504
_refine_ls_wR_factor_ref 0.1633
_reflns_number_gt 3914
_reflns_number_total 5059
_reflns_threshold_expression >2sigma(I)
_cod_data_source_file vn2025.cif
_cod_data_source_block I
_cod_original_sg_symbol_H-M 'P 21/c'
_cod_database_code 2233310
_cod_database_fobs_code 2233310

loop_
_symmetry_equiv_pos_as_xyz
'x, y, z'
'-x, y+1/2, -z+1/2'
'-x, -y, -z'
'x, -y-1/2, z-1/2'

loop_
_atom_site_type_symbol
_atom_site_label
_atom_site_fract_x
_atom_site_fract_y
_atom_site_fract_z
_atom_site_U_iso_or_equiv
_atom_site_adp_type
_atom_site_calc_flag
_atom_site_refinement_flags
_atom_site_occupancy
_atom_site_symmetry_multiplicity
Ag Ag1 0.21081(6) 0.44038(3) 0.52487(5) 0.0540(2) Uani d . 1 1
C C1 0.4793(7) 0.5137(4) 0.6222(5) 0.0435(18) Uani d . 1 1
H H1 0.4399 0.5580 0.6074 0.052 Uiso calc R 1 1
C C2 0.5976(7) 0.5157(4) 0.6690(6) 0.048(2) Uani d . 1 1
H H2 0.6371 0.5599 0.6845 0.058 Uiso calc R 1 1
C C3 0.6552(7) 0.4497(4) 0.6920(6) 0.0470(19) Uani d . 1 1
H H3 0.7345 0.4488 0.7248 0.056 Uiso calc R 1 1
C C4 0.5941(6) 0.3844(4) 0.6659(5) 0.0380(16) Uani d DU 1 1
C C5 0.6515(9) 0.3155(4) 0.6883(7) 0.062(2) Uani d DU 1 1
C C6 0.5895(7) 0.2505(5) 0.6710(7) 0.063(2) Uani d DU 1 1
C C7 0.4678(6) 0.2544(4) 0.6244(5) 0.0431(18) Uani d DU 1 1
C C8 0.3994(8) 0.1885(4) 0.6037(6) 0.053(2) Uani d U 1 1
H H8 0.4340 0.1433 0.6229 0.064 Uiso calc R 1 1
C C9 0.2836(9) 0.1930(5) 0.5557(7) 0.063(2) Uani d U 1 1
H H9 0.2388 0.1508 0.5403 0.075 Uiso calc R 1 1
C C10 0.2342(7) 0.2594(5) 0.5305(7) 0.055(2) Uani d . 1 1
H H10 0.1552 0.2613 0.4966 0.066 Uiso calc R 1 1
C C11 0.4090(6) 0.3201(3) 0.5978(5) 0.0338(16) Uani d D 1 1
C C12 0.4738(5) 0.3869(3) 0.6196(5) 0.0335(16) Uani d D 1 1
C C13 0.0848(7) 0.4147(4) 0.2775(7) 0.055(2) Uani d . 1 1
H H13 0.1080 0.3666 0.2933 0.066 Uiso calc R 1 1
C C14 0.0374(8) 0.4324(5) 0.1743(7) 0.061(2) Uani d . 1 1
H H14 0.0287 0.3972 0.1223 0.073 Uiso calc R 1 1
C C15 0.0034(7) 0.5036(5) 0.1506(6) 0.053(2) Uani d . 1 1
H H15 -0.0298 0.5170 0.0820 0.064 Uiso calc R 1 1
C C16 0.0190(6) 0.5564(4) 0.2312(5) 0.0432(18) Uani d D 1 1
C C17 -0.0122(5) 0.6312(4) 0.2098(5) 0.052(2) Uani d DU 1 1
C C18 -0.0077(7) 0.6805(4) 0.2948(6) 0.055(2) Uani d D 1 1
C C19 0.0460(6) 0.6571(4) 0.3993(6) 0.0447(18) Uani d D 1 1
C C20 0.0688(7) 0.7058(4) 0.4853(7) 0.055(2) Uani d . 1 1
H H20 0.0483 0.7548 0.4749 0.067 Uiso calc R 1 1
C C21 0.1205(8) 0.6816(5) 0.5829(7) 0.059(2) Uani d . 1 1
H H21 0.1348 0.7131 0.6398 0.071 Uiso calc R 1 1
C C22 0.1506(7) 0.6090(5) 0.5945(6) 0.056(2) Uani d . 1 1
H H22 0.1865 0.5925 0.6611 0.067 Uiso calc R 1 1
C C23 0.0809(6) 0.5844(3) 0.4175(5) 0.0369(16) Uani d D 1 1
C C24 0.0632(5) 0.5330(3) 0.3334(5) 0.0322(15) Uani d D 1 1
C C25 0.6149(7) 0.4146(4) 0.9278(5) 0.0419(18) Uani d . 1 1
C C26 0.5083(7) 0.4530(4) 0.8867(5) 0.0411(18) Uani d . 1 1
C C27 0.4075(6) 0.4103(4) 0.8430(5) 0.0388(17) Uani d . 1 1
C C28 0.4092(7) 0.3351(4) 0.8460(5) 0.0433(18) Uani d . 1 1
H H28 0.3421 0.3080 0.8181 0.052 Uiso calc R 1 1
C C29 0.5165(8) 0.3002(4) 0.8928(5) 0.0434(19) Uani d . 1 1
C C30 0.6177(7) 0.3387(4) 0.9327(6) 0.0435(18) Uani d . 1 1
H H30 0.6871 0.3143 0.9625 0.052 Uiso calc R 1 1
C C31 0.2956(8) 0.4467(5) 0.7881(6) 0.050(2) Uani d . 1 1
N N1 0.4178(5) 0.4524(3) 0.5970(4) 0.0347(13) Uani d . 1 1
N N2 0.2931(5) 0.3228(3) 0.5518(5) 0.0399(14) Uani d . 1 1
N N3 0.0992(5) 0.4629(3) 0.3562(5) 0.0422(15) Uani d . 1 1
N N4 0.1319(5) 0.5605(3) 0.5164(5) 0.0423(14) Uani d . 1 1
N N5 0.7268(7) 0.4516(5) 0.9629(5) 0.0587(19) Uani d . 1 1
N N6 0.5177(8) 0.2213(4) 0.9005(5) 0.0560(19) Uani d . 1 1
O O1 0.7645(7) 0.3121(4) 0.7270(6) 0.088(2) Uani d . 1 1
O O2 0.6419(7) 0.1890(4) 0.6988(6) 0.096(2) Uani d . 1 1
O O3 -0.0430(5) 0.6542(3) 0.1162(4) 0.0700(18) Uani d DU 1 1
O O4 -0.0502(6) 0.7445(3) 0.2780(5) 0.080(2) Uani d D 1 1
O O5 0.8165(6) 0.4147(4) 0.9745(6) 0.091(2) Uani d . 1 1
O O6 0.7295(6) 0.5175(4) 0.9763(6) 0.085(2) Uani d . 1 1
O O7 0.5032(6) 0.5236(3) 0.8852(4) 0.0608(16) Uani d . 1 1
H H7 0.4365 0.5366 0.8565 0.091 Uiso calc R 1 1
O O8 0.2947(6) 0.5172(3) 0.7949(5) 0.0684(17) Uani d . 1 1
O O9 0.2133(5) 0.4109(4) 0.7368(5) 0.0641(16) Uani d . 1 1
O O10 0.4296(7) 0.1876(3) 0.8584(5) 0.0713(19) Uani d . 1 1
O O11 0.6097(6) 0.1916(3) 0.9511(5) 0.0684(18) Uani d . 1 1

loop_
_atom_site_aniso_label
_atom_site_aniso_U_11
_atom_site_aniso_U_22
_atom_site_aniso_U_33
_atom_site_aniso_U_12
_atom_site_aniso_U_13
_atom_site_aniso_U_23
Ag1 0.0472(4) 0.0491(4) 0.0609(4) 0.0150(3) 0.0036(3) 0.0149(3)
C1 0.056(5) 0.038(4) 0.039(4) -0.007(4) 0.015(4) 0.001(3)
C2 0.054(5) 0.046(5) 0.048(5) -0.011(4) 0.019(4) -0.001(4)
C3 0.033(4) 0.065(6) 0.042(4) -0.003(4) 0.008(3) -0.006(4)
C4 0.036(4) 0.043(4) 0.037(4) 0.007(3) 0.013(3) 0.001(3)
C5 0.084(7) 0.059(5) 0.049(5) 0.022(5) 0.028(5) 0.008(4)
C6 0.067(5) 0.068(6) 0.057(5) 0.007(5) 0.019(4) -0.001(5)
C7 0.056(4) 0.045(4) 0.033(4) 0.005(4) 0.020(3) 0.001(3)
C8 0.085(5) 0.031(4) 0.049(5) 0.014(4) 0.026(4) 0.008(4)
C9 0.077(5) 0.053(5) 0.064(6) -0.012(5) 0.027(4) -0.010(5)
C10 0.043(5) 0.050(5) 0.072(6) -0.002(4) 0.014(4) -0.009(4)
C11 0.044(4) 0.027(4) 0.031(4) 0.008(3) 0.011(3) 0.001(3)
C12 0.041(4) 0.031(4) 0.030(4) -0.001(3) 0.011(3) 0.002(3)
C13 0.051(5) 0.036(4) 0.072(6) -0.001(4) 0.005(4) -0.002(4)
C14 0.056(6) 0.057(6) 0.063(6) -0.002(4) 0.002(4) -0.024(5)
C15 0.047(5) 0.060(6) 0.047(5) -0.001(4) 0.003(4) -0.002(4)
C16 0.032(4) 0.042(4) 0.053(5) 0.000(3) 0.006(3) 0.004(4)
C17 0.041(5) 0.053(5) 0.058(5) 0.003(4) 0.002(4) 0.019(4)
C18 0.041(5) 0.049(5) 0.071(6) -0.004(4) 0.004(4) 0.006(5)
C19 0.038(4) 0.037(4) 0.058(5) 0.001(3) 0.008(4) 0.001(4)
C20 0.045(5) 0.035(4) 0.084(7) 0.001(4) 0.012(5) -0.008(4)
C21 0.052(5) 0.055(5) 0.069(6) 0.003(4) 0.012(5) -0.017(5)
C22 0.047(5) 0.070(6) 0.047(5) -0.002(4) 0.004(4) -0.005(4)
C23 0.028(4) 0.036(4) 0.045(4) 0.003(3) 0.005(3) 0.002(3)
C24 0.022(3) 0.029(4) 0.045(4) 0.000(3) 0.006(3) 0.004(3)
C25 0.056(5) 0.040(4) 0.029(4) -0.010(4) 0.008(3) -0.003(3)
C26 0.061(5) 0.033(4) 0.033(4) 0.001(4) 0.018(4) -0.003(3)
C27 0.045(5) 0.039(4) 0.035(4) 0.001(3) 0.016(3) 0.003(3)
C28 0.061(5) 0.042(4) 0.032(4) -0.008(4) 0.019(4) -0.002(3)
C29 0.071(6) 0.030(4) 0.035(4) 0.006(4) 0.024(4) 0.006(3)
C30 0.047(5) 0.046(5) 0.038(4) 0.004(4) 0.013(3) 0.004(3)
C31 0.060(6) 0.049(5) 0.048(5) 0.014(4) 0.024(4) 0.011(4)
N1 0.036(3) 0.032(3) 0.035(3) 0.002(3) 0.008(3) 0.000(3)
N2 0.038(4) 0.037(3) 0.045(3) 0.000(3) 0.009(3) -0.001(3)
N3 0.038(4) 0.032(3) 0.053(4) 0.000(3) 0.004(3) -0.002(3)
N4 0.037(3) 0.043(4) 0.046(4) 0.003(3) 0.007(3) 0.006(3)
N5 0.059(5) 0.071(6) 0.042(4) -0.011(4) 0.006(3) -0.007(4)
N6 0.091(6) 0.039(4) 0.046(4) 0.003(4) 0.032(4) 0.003(3)
O1 0.081(5) 0.099(6) 0.084(5) 0.033(4) 0.020(4) 0.021(4)
O2 0.086(6) 0.079(5) 0.110(6) 0.022(4) -0.003(4) 0.000(4)
O3 0.067(4) 0.071(4) 0.067(4) 0.003(3) 0.005(3) 0.024(3)
O4 0.097(5) 0.040(4) 0.094(5) 0.018(3) 0.005(4) 0.016(3)
O5 0.055(5) 0.099(6) 0.113(6) -0.004(4) 0.008(4) -0.033(5)
O6 0.089(5) 0.050(4) 0.098(5) -0.024(4) -0.016(4) 0.002(4)
O7 0.086(5) 0.039(3) 0.058(4) 0.000(3) 0.019(3) -0.001(3)
O8 0.080(5) 0.057(4) 0.073(4) 0.022(3) 0.028(3) 0.010(3)
O9 0.041(4) 0.081(4) 0.069(4) 0.004(3) 0.012(3) -0.002(3)
O10 0.110(6) 0.039(3) 0.066(4) -0.015(4) 0.025(4) -0.003(3)
O11 0.088(5) 0.042(3) 0.083(4) 0.017(3) 0.036(4) 0.021(3)

loop_
_atom_type_symbol
_atom_type_description
_atom_type_scat_dispersion_real
_atom_type_scat_dispersion_imag
_atom_type_scat_source
C C 0.0033 0.0016 'International Tables Vol C Tables 4.2.6.8 and 6.1.1.4'
H H 0.0000 0.0000 'International Tables Vol C Tables 4.2.6.8 and 6.1.1.4'
N N 0.0061 0.0033 'International Tables Vol C Tables 4.2.6.8 and 6.1.1.4'
O O 0.0106 0.0060 'International Tables Vol C Tables 4.2.6.8 and 6.1.1.4'
Ag Ag -0.8971 1.1015 'International Tables Vol C Tables 4.2.6.8 and 6.1.1.4'

loop_
_geom_angle_atom_site_label_1
_geom_angle_atom_site_label_2
_geom_angle_atom_site_label_3
_geom_angle
N3 Ag1 N2 115.0(2)
N3 Ag1 N4 70.7(2)
N2 Ag1 N4 174.1(2)
N3 Ag1 N1 130.3(2)
N2 Ag1 N1 71.5(2)
N4 Ag1 N1 106.3(2)
N3 Ag1 O9 147.53(19)
N2 Ag1 O9 76.74(19)
N4 Ag1 O9 97.64(19)
N1 Ag1 O9 81.75(18)
N1 C1 C2 124.2(7)
N1 C1 H1 117.9
C2 C1 H1 117.9
C1 C2 C3 117.6(7)
C1 C2 H2 121.2
C3 C2 H2 121.2
C2 C3 C4 119.9(7)
C2 C3 H3 120.0
C4 C3 H3 120.0
C3 C4 C12 119.1(6)
C3 C4 C5 121.0(7)
C12 C4 C5 119.9(7)
O1 C5 C6 118.0(7)
O1 C5 C4 120.7(8)
C6 C5 C4 121.3(9)
O2 C6 C5 120.3(8)
O2 C6 C7 122.0(8)
C5 C6 C7 117.8(8)
C11 C7 C6 122.8(7)
C11 C7 C8 117.1(7)
C6 C7 C8 120.1(7)
C9 C8 C7 119.4(7)
C9 C8 H8 120.3
C7 C8 H8 120.3
C10 C9 C8 119.5(8)
C10 C9 H9 120.3
C8 C9 H9 120.3
N2 C10 C9 123.6(8)
N2 C10 H10 118.2
C9 C10 H10 118.2
N2 C11 C7 122.1(6)
N2 C11 C12 119.3(5)
C7 C11 C12 118.6(6)
N1 C12 C4 120.6(6)
N1 C12 C11 119.9(6)
C4 C12 C11 119.5(6)
N3 C13 C14 123.8(8)
N3 C13 H13 118.1
C14 C13 H13 118.1
C15 C14 C13 118.2(8)
C15 C14 H14 120.9
C13 C14 H14 120.9
C14 C15 C16 119.8(7)
C14 C15 H15 120.1
C16 C15 H15 120.1
C24 C16 C15 118.0(6)
C24 C16 C17 120.3(6)
C15 C16 C17 121.7(6)
O3 C17 C18 120.3(7)
O3 C17 C16 120.4(7)
C18 C17 C16 119.3(6)
O4 C18 C17 120.2(7)
O4 C18 C19 120.4(7)
C17 C18 C19 119.4(7)
C23 C19 C20 117.9(7)
C23 C19 C18 119.5(7)
C20 C19 C18 122.5(7)
C21 C20 C19 120.8(7)
C21 C20 H20 119.6
C19 C20 H20 119.6
C20 C21 C22 117.7(8)
C20 C21 H21 121.2
C22 C21 H21 121.2
N4 C22 C21 124.4(8)
N4 C22 H22 117.8
C21 C22 H22 117.8
N4 C23 C19 120.7(6)
N4 C23 C24 118.6(6)
C19 C23 C24 120.6(6)
N3 C24 C16 121.9(6)
N3 C24 C23 117.9(6)
C16 C24 C23 120.1(6)
C30 C25 C26 121.4(7)
C30 C25 N5 116.1(7)
C26 C25 N5 122.5(7)
O7 C26 C27 120.8(7)
O7 C26 C25 122.2(7)
C27 C26 C25 117.0(6)
C28 C27 C26 122.2(7)
C28 C27 C31 117.6(7)
C26 C27 C31 120.2(7)
C27 C28 C29 117.9(7)
C27 C28 H28 121.0
C29 C28 H28 121.0
C30 C29 C28 122.3(7)
C30 C29 N6 119.4(8)
C28 C29 N6 118.2(8)
C29 C30 C25 119.0(7)
C29 C30 H30 120.5
C25 C30 H30 120.5
O9 C31 O8 123.5(8)
O9 C31 C27 120.9(8)
O8 C31 C27 115.5(8)
C1 N1 C12 118.7(6)
C1 N1 Ag1 127.8(5)
C12 N1 Ag1 113.4(4)
C10 N2 C11 118.3(6)
C10 N2 Ag1 125.8(5)
C11 N2 Ag1 115.8(4)
C13 N3 C24 118.2(6)
C13 N3 Ag1 124.2(5)
C24 N3 Ag1 116.8(4)
C22 N4 C23 118.5(6)
C22 N4 Ag1 125.9(5)
C23 N4 Ag1 114.5(4)
O6 N5 O5 122.3(8)
O6 N5 C25 119.8(8)
O5 N5 C25 117.8(8)
O10 N6 O11 123.8(7)
O10 N6 C29 118.7(8)
O11 N6 C29 117.6(8)
C26 O7 H7 109.5
C31 O9 Ag1 105.3(5)

loop_
_geom_bond_atom_site_label_1
_geom_bond_atom_site_label_2
_geom_bond_distance
_geom_bond_publ_flag
Ag1 N1 2.400(6) y
Ag1 N2 2.351(6) y
Ag1 N3 2.337(6) y
Ag1 N4 2.377(6) y
Ag1 O9 2.847(6) n
C1 N1 1.333(9) ?
C1 C2 1.380(11) ?
C1 H1 0.9300 ?
C2 C3 1.383(11) ?
C2 H2 0.9300 ?
C3 C4 1.394(10) ?
C3 H3 0.9300 ?
C4 C12 1.400(7) ?
C4 C5 1.426(8) ?
C5 O1 1.304(11) ?
C5 C6 1.385(8) ?
C6 O2 1.293(10) ?
C6 C7 1.417(8) ?
C7 C11 1.390(7) ?
C7 C8 1.438(11) ?
C8 C9 1.358(12) ?
C8 H8 0.9300 ?
C9 C10 1.353(12) ?
C9 H9 0.9300 ?
C10 N2 1.347(10) ?
C10 H10 0.9300 ?
C11 N2 1.353(8) ?
C11 C12 1.432(7) ?
C12 N1 1.365(8) ?
C13 N3 1.343(10) ?
C13 C14 1.383(12) ?
C13 H13 0.9300 ?
C14 C15 1.376(11) ?
C14 H14 0.9300 ?
C15 C16 1.417(10) ?
C15 H15 0.9300 ?
C16 C24 1.394(7) ?
C16 C17 1.428(7) ?
C17 O3 1.275(7) ?
C17 C18 1.432(8) ?
C18 O4 1.272(9) ?
C18 C19 1.438(8) ?
C19 C23 1.397(7) ?
C19 C20 1.419(11) ?
C20 C21 1.361(12) ?
C20 H20 0.9300 ?
C21 C22 1.374(12) ?
C21 H21 0.9300 ?
C22 N4 1.340(10) ?
C22 H22 0.9300 ?
C23 N4 1.373(8) ?
C23 C24 1.433(7) ?
C24 N3 1.362(8) ?
C25 C30 1.390(10) ?
C25 C26 1.426(10) ?
C25 N5 1.454(10) ?
C26 O7 1.292(8) ?
C26 C27 1.421(10) ?
C27 C28 1.377(10) ?
C27 C31 1.498(11) ?
C28 C29 1.416(11) ?
C28 H28 0.9300 ?
C29 C30 1.374(11) ?
C29 N6 1.448(10) ?
C30 H30 0.9300 ?
C31 O9 1.228(10) ?
C31 O8 1.293(10) ?
N5 O6 1.218(9) ?
N5 O5 1.230(9) ?
N6 O10 1.218(9) ?
N6 O11 1.252(9) ?
O7 H7 0.8200 ?

loop_
_geom_hbond_atom_site_label_D
_geom_hbond_atom_site_label_H
_geom_hbond_atom_site_label_A
_geom_hbond_distance_DH
_geom_hbond_distance_HA
_geom_hbond_distance_DA
_geom_hbond_angle_DHA
O7 H7 O8 0.82 1.71 2.457(9) 151.1
